data_2001842
loop_
_publ_author_name
'VerNooy, P. D.'

_publ_section_title
;
 Redetermination of the structure of barium peroxide by single-crystal
 X-ray diffraction
;
_journal_issue 3
_journal_name_full 'Acta Crystallographica Section C'
_journal_page_first 433
_journal_page_last 434
_journal_paper_doi 10.1107/S0108270192008692
_journal_volume 49
_journal_year 1993
_chemical_formula_sum 'Ba O2'
_chemical_formula_weight 169.3
_symmetry_cell_setting tetragonal
_symmetry_space_group_name_Hall '-I 4 2'
_symmetry_space_group_name_H-M 'I 4/m m m'
_cell_angle_alpha 90
_cell_angle_beta 90
_cell_angle_gamma 90
_cell_formula_units_Z 2
_cell_length_a 3.8016(4)
_cell_length_b 3.8016(4)
_cell_length_c 6.7786(8)
_cell_volume 97.965(19)
_diffrn_radiation_type Mo
_diffrn_radiation_wavelength 0.71069
_exptl_absorpt_coefficient_mu 19.85
_exptl_crystal_density_diffrn 5.74
_exptl_crystal_F_000 144
_cod_data_source_file br1011.cif
_cod_data_source_block br1011_structure_1_of_1
_cod_original_cell_volume 97.97(2)
_cod_database_code 2001842

loop_
_atom_site_label
_atom_site_fract_x
_atom_site_fract_y
_atom_site_fract_z
Ba .0 .0 .0
O .0 .0 .3907(7)

loop_
_cod_related_entry_id
_cod_related_entry_database
_cod_related_entry_code
1 ChemSpider 14090
